data_1509605
loop_
_publ_author_name
'Klement, W.'

_publ_section_title
;
 Metastable close-packed structures in silver-rich binary alloys with tin,
 antimony, and silicon
;
_journal_name_full 'Transactions of the Metallurgical Society of Aime'
_journal_page_first 1182
_journal_page_last 1183
_journal_volume 233
_journal_year 1965
_chemical_formula_sum 'Ag1.6 Si0.4'
_chemical_name_systematic '(Ag4 Si)0.4'
_space_group_IT_number 194
_symmetry_space_group_name_Hall '-P 6c 2c'
_symmetry_space_group_name_H-M 'P 63/m m c'
_cell_angle_alpha 90
_cell_angle_beta 90
_cell_angle_gamma 120
_cell_formula_units_Z 1
_cell_length_a 2.87
_cell_length_b 2.87
_cell_length_c 4.52
_cell_volume 32.243
_citation_journal_id_ASTM TMSAAB
_cod_data_source_file silver1-2_610.cif
_cod_data_source_block Ag1.6Si0.4
_cod_original_cell_volume 32.24281
_cod_database_code 1509605

loop_
_symmetry_equiv_pos_as_xyz
x,y,z
x-y,x,z+1/2
-y,x-y,z
-x,-y,z+1/2
-x+y,-x,z
y,-x+y,z+1/2
-y,-x,-z+1/2
x-y,-y,-z
x,x-y,-z+1/2
y,x,-z
-x+y,y,-z+1/2
-x,-x+y,-z
-x,-y,-z
-x+y,-x,-z-1/2
y,-x+y,-z
x,y,-z-1/2
x-y,x,-z
-y,x-y,-z-1/2
y,x,z-1/2
-x+y,y,z
-x,-x+y,z-1/2
-y,-x,z
x-y,-y,z-1/2
x,x-y,z

loop_
_atom_site_label
_atom_site_type_symbol
_atom_site_fract_x
_atom_site_fract_y
_atom_site_fract_z
_atom_site_occupancy
_atom_site_U_iso_or_equiv
Ag1 Ag 0.3333 0.6667 0.25 0.8 0.0
Si1 Si 0.3333 0.6667 0.25 0.2 0.0
